data_7001819
loop_
_publ_author_name
'Liu, Gao-Feng'
'D\"urr, Katharina'
'Puchta, Ralph'
'Heinemann, Frank W.'
'van Eldik, Rudi'
'Ivanovi\'c-Burmazovi\'c, Ivana'

_publ_section_title
;
 Chelate electronic properties control the redox behaviour and
 superoxide reactivity of seven-coordinate manganese(II) complexes
;
_journal_issue 32
_journal_name_full 'Dalton Transactions'
_journal_page_first 6292
_journal_page_last 6295
_journal_paper_doi 10.1039/b906100m
_journal_year 2009
_chemical_formula_moiety 'C17 H15 N7 O2, H2 O'
_chemical_formula_sum 'C17 H17 N7 O3'
_chemical_formula_weight 367.38
_chemical_name_systematic
;
?
;
_space_group_IT_number 14
_symmetry_cell_setting monoclinic
_symmetry_space_group_name_Hall '-P 2yn'
_symmetry_space_group_name_H-M 'P 1 21/n 1'
_atom_sites_solution_hydrogens difmap
_atom_sites_solution_primary direct
_atom_sites_solution_secondary difmap
_audit_creation_method SHELXL-97
_cell_angle_alpha 90.00
_cell_angle_beta 102.780(7)
_cell_angle_gamma 90.00
_cell_formula_units_Z 4
_cell_length_a 11.9352(9)
_cell_length_b 8.3106(3)
_cell_length_c 17.982(2)
_cell_measurement_reflns_used 220
_cell_measurement_temperature 100(2)
_cell_measurement_theta_max 20.00
_cell_measurement_theta_min 6.00
_cell_volume 1739.4(2)
_computing_cell_refinement 'EVALCCD (Duisenberg, 2003)'
_computing_data_collection 'COLLECT (Bruker-Nonius, 2002)'
_computing_data_reduction 'EVALCCD (Duisenberg, 2003)'
_computing_molecular_graphics 'SHELXTL 6.12 (Bruker AXS, 2002)'
_computing_publication_material 'SHELXTL 6.12 (Bruker AXS, 2002)'
_computing_structure_refinement 'SHELXTL 6.12 (Bruker AXS, 2002)'
_computing_structure_solution 'SHELXTL 6.12 (Bruker AXS, 2002)'
_diffrn_ambient_temperature 100(2)
_diffrn_detector_area_resol_mean 9
_diffrn_measured_fraction_theta_full 0.998
_diffrn_measured_fraction_theta_max 0.998
_diffrn_measurement_device_type 'Bruker-Nonius KappaCCD'
_diffrn_measurement_method
;
\w-rotations with 2.00 \% and 80 sec per frame
;
_diffrn_radiation_monochromator graphite
_diffrn_radiation_source 'fine-focus sealed tube'
_diffrn_radiation_type MoK\a
_diffrn_radiation_wavelength 0.71073
_diffrn_reflns_av_R_equivalents 0.0832
_diffrn_reflns_av_sigmaI/netI 0.0469
_diffrn_reflns_limit_h_max 15
_diffrn_reflns_limit_h_min -15
_diffrn_reflns_limit_k_max 9
_diffrn_reflns_limit_k_min -10
_diffrn_reflns_limit_l_max 23
_diffrn_reflns_limit_l_min -22
_diffrn_reflns_number 26980
_diffrn_reflns_theta_full 27.10
_diffrn_reflns_theta_max 27.10
_diffrn_reflns_theta_min 3.50
_exptl_absorpt_coefficient_mu 0.101
_exptl_absorpt_correction_T_max 0.990
_exptl_absorpt_correction_T_min 0.982
_exptl_absorpt_correction_type integration
_exptl_absorpt_process_details
;
Gaussian integration (Coppens, 1970)
;
_exptl_crystal_colour colorless
_exptl_crystal_density_diffrn 1.403
_exptl_crystal_density_method 'not measured'
_exptl_crystal_description block
_exptl_crystal_F_000 768
_exptl_crystal_size_max 0.23
_exptl_crystal_size_mid 0.18
_exptl_crystal_size_min 0.12
_refine_diff_density_max 0.318
_refine_diff_density_min -0.256
_refine_diff_density_rms 0.065
_refine_ls_extinction_method none
_refine_ls_goodness_of_fit_ref 1.030
_refine_ls_hydrogen_treatment noref
_refine_ls_matrix_type full
_refine_ls_number_parameters 253
_refine_ls_number_reflns 3843
_refine_ls_number_restraints 0
_refine_ls_restrained_S_all 1.030
_refine_ls_R_factor_all 0.0756
_refine_ls_R_factor_gt 0.0463
_refine_ls_shift/su_max 0.001
_refine_ls_shift/su_mean 0.000
_refine_ls_structure_factor_coef Fsqd
_refine_ls_weighting_details 'calc w=1/[\s^2^(Fo^2^)+(0.0470P)^2^+0.7000P] where P=(Fo^2^+2Fc^2^)/3'
_refine_ls_weighting_scheme calc
_refine_ls_wR_factor_gt 0.0949
_refine_ls_wR_factor_ref 0.1051
_reflns_number_gt 2853
_reflns_number_total 3843
_reflns_threshold_expression >2sigma(I)
_cod_data_source_file b906100m.txt
_cod_data_source_block lg0401
_cod_original_sg_symbol_Hall -P2yn
_cod_original_sg_symbol_H-M P2(1)/n
_cod_database_code 7001819

loop_
_symmetry_equiv_pos_as_xyz
'x, y, z'
'-x+1/2, y+1/2, -z+1/2'
'-x, -y, -z'
'x-1/2, -y-1/2, z-1/2'

loop_
_atom_site_label
_atom_site_type_symbol
_atom_site_fract_x
_atom_site_fract_y
_atom_site_fract_z
_atom_site_U_iso_or_equiv
_atom_site_adp_type
_atom_site_occupancy
_atom_site_symmetry_multiplicity
_atom_site_calc_flag
_atom_site_refinement_flags
_atom_site_disorder_assembly
_atom_site_disorder_group
O1 O 0.68444(11) 0.75016(15) 0.53651(6) 0.0208(3) Uani 1 1 d . . .
O2 O 0.64817(9) 1.17521(14) 0.19519(6) 0.0148(3) Uani 1 1 d . . .
N1 N 0.69288(11) 0.92367(16) 0.35822(7) 0.0130(3) Uani 1 1 d . . .
N2 N 0.80803(12) 0.71084(17) 0.45785(7) 0.0146(3) Uani 1 1 d . . .
H2N H 0.8162 0.7142 0.4087 0.017 Uiso 1 1 d . . .
N3 N 0.88020(11) 0.60897(17) 0.50778(7) 0.0161(3) Uani 1 1 d . . .
H3N H 0.9343 0.6633 0.5428 0.019 Uiso 1 1 d . . .
N4 N 0.74975(11) 0.39757(17) 0.47673(7) 0.0149(3) Uani 1 1 d . . .
N5 N 0.78665(11) 0.98841(16) 0.24079(7) 0.0135(3) Uani 1 1 d . . .
H5N H 0.8059 0.9047 0.2716 0.016 Uiso 1 1 d . . .
N6 N 0.84265(11) 1.00616(18) 0.18135(7) 0.0163(3) Uani 1 1 d . . .
H6N H 0.8102 0.9662 0.1359 0.020 Uiso 1 1 d . . .
N7 N 1.00486(11) 1.11084(18) 0.26358(7) 0.0173(3) Uani 1 1 d . . .
C1 C 0.63275(13) 1.02022(19) 0.30439(8) 0.0126(3) Uani 1 1 d . . .
C2 C 0.52195(14) 1.0727(2) 0.30366(9) 0.0170(4) Uani 1 1 d . . .
H2 H 0.4811 1.1426 0.2627 0.020 Uiso 1 1 d . . .
C3 C 0.46906(14) 1.0167(2) 0.36026(9) 0.0199(4) Uani 1 1 d . . .
H3 H 0.3926 1.0517 0.3612 0.024 Uiso 1 1 d . . .
C4 C 0.52978(14) 0.9151(2) 0.41564(9) 0.0171(4) Uani 1 1 d . . .
H4 H 0.4966 0.8718 0.4564 0.021 Uiso 1 1 d . . .
C5 C 0.64183(13) 0.87355(19) 0.41333(8) 0.0137(3) Uani 1 1 d . . .
C6 C 0.71231(14) 0.77078(19) 0.47553(9) 0.0142(3) Uani 1 1 d . . .
C7 C 0.84283(13) 0.4595(2) 0.52328(9) 0.0136(3) Uani 1 1 d . . .
C8 C 0.90764(14) 0.3750(2) 0.58615(9) 0.0182(4) Uani 1 1 d . . .
H8 H 0.9758 0.4248 0.6164 0.022 Uiso 1 1 d . . .
C9 C 0.87378(16) 0.2229(2) 0.60025(10) 0.0240(4) Uani 1 1 d . . .
H9 H 0.9169 0.1611 0.6418 0.029 Uiso 1 1 d . . .
C10 C 0.77487(16) 0.1567(2) 0.55301(10) 0.0237(4) Uani 1 1 d . . .
H10 H 0.7481 0.0466 0.5615 0.028 Uiso 1 1 d . . .
C11 C 0.71815(15) 0.2484(2) 0.49309(9) 0.0188(4) Uani 1 1 d . . .
H11 H 0.6488 0.2035 0.4579 0.023 Uiso 1 1 d . . .
C12 C 0.69075(13) 1.07007(19) 0.24160(8) 0.0127(3) Uani 1 1 d . . .
C13 C 0.95773(14) 1.04190(19) 0.19674(9) 0.0137(3) Uani 1 1 d . . .
C14 C 1.02079(15) 1.0081(2) 0.14106(9) 0.0182(4) Uani 1 1 d . . .
H14 H 0.9807 0.9598 0.0944 0.022 Uiso 1 1 d . . .
C15 C 1.13471(15) 1.0494(2) 0.15556(10) 0.0234(4) Uani 1 1 d . . .
H15 H 1.1801 1.0284 0.1183 0.028 Uiso 1 1 d . . .
C16 C 1.18459(15) 1.1251(3) 0.22425(10) 0.0268(4) Uani 1 1 d . . .
H16 H 1.2685 1.1640 0.2339 0.032 Uiso 1 1 d . . .
C17 C 1.11707(15) 1.1517(2) 0.27594(9) 0.0226(4) Uani 1 1 d . . .
H17 H 1.1492 1.2065 0.3259 0.027 Uiso 1 1 d . . .
O3 O 1.07027(12) 0.75277(19) 0.61533(7) 0.0263(4) Uani 0.87 1 d P A 1
H3A H 1.0606 0.7936 0.6523 0.039 Uiso 0.87 1 d P B 1
H3B H 1.1158 0.8073 0.6020 0.039 Uiso 0.87 1 d P C 1
O3A O 1.0476(8) 0.9000(13) 0.5680(5) 0.026(2) Uani 0.13 1 d P D 2
H3C H 1.0016 0.9162 0.5130 0.039 Uiso 0.13 1 d P E 2
H3D H 1.0681 0.9971 0.6105 0.039 Uiso 0.13 1 d P F 2

loop_
_atom_site_aniso_label
_atom_site_aniso_U_11
_atom_site_aniso_U_22
_atom_site_aniso_U_33
_atom_site_aniso_U_23
_atom_site_aniso_U_13
_atom_site_aniso_U_12
O1 0.0300(7) 0.0202(7) 0.0151(6) 0.0022(5) 0.0116(5) 0.0022(5)
O2 0.0155(6) 0.0159(6) 0.0130(5) 0.0024(5) 0.0029(4) -0.0008(5)
N1 0.0154(7) 0.0129(7) 0.0115(6) -0.0010(5) 0.0047(5) -0.0004(5)
N2 0.0172(7) 0.0159(7) 0.0106(6) 0.0029(5) 0.0030(5) 0.0022(6)
N3 0.0138(7) 0.0189(8) 0.0139(6) 0.0033(6) -0.0004(5) -0.0017(6)
N4 0.0149(7) 0.0172(7) 0.0133(6) -0.0005(6) 0.0045(5) 0.0011(6)
N5 0.0134(7) 0.0168(7) 0.0114(6) 0.0032(6) 0.0052(5) 0.0009(6)
N6 0.0142(7) 0.0271(8) 0.0086(6) -0.0014(6) 0.0043(5) -0.0019(6)
N7 0.0152(7) 0.0213(8) 0.0151(7) 0.0006(6) 0.0027(6) -0.0009(6)
C1 0.0140(8) 0.0117(8) 0.0122(7) -0.0024(6) 0.0028(6) -0.0026(6)
C2 0.0144(8) 0.0195(9) 0.0165(8) 0.0018(7) 0.0024(7) 0.0009(7)
C3 0.0134(8) 0.0268(10) 0.0210(8) -0.0007(7) 0.0069(7) 0.0004(7)
C4 0.0196(9) 0.0181(9) 0.0161(8) -0.0015(7) 0.0088(7) -0.0024(7)
C5 0.0170(8) 0.0124(8) 0.0127(7) -0.0025(6) 0.0051(6) -0.0028(7)
C6 0.0189(8) 0.0113(8) 0.0131(7) -0.0021(6) 0.0054(7) -0.0029(7)
C7 0.0121(8) 0.0173(9) 0.0131(7) -0.0007(6) 0.0062(6) 0.0025(6)
C8 0.0164(8) 0.0220(9) 0.0150(8) 0.0007(7) 0.0010(6) 0.0016(7)
C9 0.0276(10) 0.0227(10) 0.0197(8) 0.0063(7) 0.0010(8) 0.0050(8)
C10 0.0307(10) 0.0163(9) 0.0237(9) 0.0016(7) 0.0053(8) -0.0025(8)
C11 0.0207(9) 0.0190(9) 0.0170(8) -0.0039(7) 0.0049(7) -0.0030(7)
C12 0.0124(8) 0.0133(8) 0.0118(7) -0.0018(6) 0.0013(6) -0.0034(6)
C13 0.0143(8) 0.0129(8) 0.0139(7) 0.0043(6) 0.0033(6) 0.0029(6)
C14 0.0198(9) 0.0194(9) 0.0168(8) 0.0015(7) 0.0072(7) 0.0017(7)
C15 0.0187(9) 0.0302(11) 0.0243(9) 0.0062(8) 0.0111(7) 0.0049(8)
C16 0.0133(8) 0.0396(12) 0.0271(9) 0.0060(9) 0.0037(7) -0.0015(8)
C17 0.0165(9) 0.0308(11) 0.0194(8) 0.0006(8) 0.0015(7) -0.0040(8)
O3 0.0215(8) 0.0395(9) 0.0208(7) -0.0211(7) 0.0111(6) -0.0129(7)
O3A 0.022(5) 0.041(6) 0.018(4) -0.021(5) 0.010(4) -0.014(5)

loop_
_atom_type_symbol
_atom_type_description
_atom_type_scat_dispersion_real
_atom_type_scat_dispersion_imag
_atom_type_scat_source
C C 0.0033 0.0016 'International Tables Vol C Tables 4.2.6.8 and 6.1.1.4'
H H 0.0000 0.0000 'International Tables Vol C Tables 4.2.6.8 and 6.1.1.4'
N N 0.0061 0.0033 'International Tables Vol C Tables 4.2.6.8 and 6.1.1.4'
O O 0.0106 0.0060 'International Tables Vol C Tables 4.2.6.8 and 6.1.1.4'

loop_
_exptl_crystal_face_index_h
_exptl_crystal_face_index_k
_exptl_crystal_face_index_l
_exptl_crystal_face_perp_dist
1 0 0 0.050
-1 0 0 0.100
0 1 0 0.100
0 -1 0 0.100
0 0 1 0.080
0 0 -1 0.140
0 6 7 0.083
0 1 -2 0.130
0 -1 -2 0.097
0 -1 2 0.084
1 0 -1 0.040
-1 0 1 0.080

loop_
_geom_angle_atom_site_label_1
_geom_angle_atom_site_label_2
_geom_angle_atom_site_label_3
_geom_angle
_geom_angle_site_symmetry_1
_geom_angle_site_symmetry_3
_geom_angle_publ_flag
C1 N1 C5 117.58(14) . . ?
C6 N2 N3 120.72(13) . . ?
C6 N2 H2N 119.7 . . ?
N3 N2 H2N 117.6 . . ?
C7 N3 N2 120.14(13) . . ?
C7 N3 H3N 121.3 . . ?
N2 N3 H3N 112.8 . . ?
C7 N4 C11 116.84(14) . . ?
C12 N5 N6 120.99(13) . . ?
C12 N5 H5N 119.7 . . ?
N6 N5 H5N 117.5 . . ?
C13 N6 N5 119.92(12) . . ?
C13 N6 H6N 118.7 . . ?
N5 N6 H6N 118.9 . . ?
C13 N7 C17 117.37(14) . . ?
N1 C1 C2 123.52(14) . . ?
N1 C1 C12 116.44(14) . . ?
C2 C1 C12 120.03(14) . . ?
C1 C2 C3 118.24(15) . . ?
C1 C2 H2 120.6 . . ?
C3 C2 H2 121.1 . . ?
C4 C3 C2 118.74(15) . . ?
C4 C3 H3 121.4 . . ?
C2 C3 H3 119.8 . . ?
C3 C4 C5 118.97(15) . . ?
C3 C4 H4 122.1 . . ?
C5 C4 H4 119.0 . . ?
N1 C5 C4 122.88(15) . . ?
N1 C5 C6 117.05(14) . . ?
C4 C5 C6 120.06(14) . . ?
O1 C6 N2 124.83(15) . . ?
O1 C6 C5 121.70(15) . . ?
N2 C6 C5 113.43(13) . . ?
N4 C7 N3 119.00(14) . . ?
N4 C7 C8 122.91(15) . . ?
N3 C7 C8 118.03(14) . . ?
C9 C8 C7 118.51(15) . . ?
C9 C8 H8 122.5 . . ?
C7 C8 H8 118.9 . . ?
C8 C9 C10 119.54(16) . . ?
C8 C9 H9 120.7 . . ?
C10 C9 H9 119.8 . . ?
C11 C10 C9 117.42(16) . . ?
C11 C10 H10 121.0 . . ?
C9 C10 H10 121.6 . . ?
N4 C11 C10 124.75(16) . . ?
N4 C11 H11 116.1 . . ?
C10 C11 H11 119.2 . . ?
O2 C12 N5 125.29(14) . . ?
O2 C12 C1 120.74(14) . . ?
N5 C12 C1 113.95(14) . . ?
N7 C13 N6 118.48(14) . . ?
N7 C13 C14 122.66(15) . . ?
N6 C13 C14 118.84(14) . . ?
C15 C14 C13 118.62(15) . . ?
C15 C14 H14 123.7 . . ?
C13 C14 H14 117.7 . . ?
C14 C15 C16 119.46(16) . . ?
C14 C15 H15 120.5 . . ?
C16 C15 H15 120.0 . . ?
C17 C16 C15 118.10(16) . . ?
C17 C16 H16 121.9 . . ?
C15 C16 H16 119.9 . . ?
N7 C17 C16 123.75(16) . . ?
N7 C17 H17 115.4 . . ?
C16 C17 H17 120.8 . . ?
H3A O3 H3B 104.7 . . ?
H3B O3A H3C 137.7 . . ?
H3B O3A H3D 95.6 . . ?
H3C O3A H3D 124.1 . . ?

loop_
_geom_bond_atom_site_label_1
_geom_bond_atom_site_label_2
_geom_bond_distance
_geom_bond_site_symmetry_2
_geom_bond_publ_flag
O1 C6 1.2262(19) . ?
O2 C12 1.2371(19) . ?
N1 C1 1.337(2) . ?
N1 C5 1.339(2) . ?
N2 C6 1.347(2) . ?
N2 N3 1.3866(18) . ?
N2 H2N 0.9115 . ?
N3 C7 1.369(2) . ?
N3 H3N 0.9155 . ?
N4 C7 1.337(2) . ?
N4 C11 1.347(2) . ?
N5 C12 1.333(2) . ?
N5 N6 1.3881(17) . ?
N5 H5N 0.8874 . ?
N6 C13 1.372(2) . ?
N6 H6N 0.8876 . ?
N7 C13 1.338(2) . ?
N7 C17 1.351(2) . ?
C1 C2 1.390(2) . ?
C1 C12 1.507(2) . ?
C2 C3 1.391(2) . ?
C2 H2 0.9791 . ?
C3 C4 1.383(2) . ?
C3 H3 0.9616 . ?
C4 C5 1.391(2) . ?
C4 H4 0.9752 . ?
C5 C6 1.507(2) . ?
C7 C8 1.408(2) . ?
C8 C9 1.367(3) . ?
C8 H8 0.9664 . ?
C9 C10 1.405(3) . ?
C9 H9 0.9585 . ?
C10 C11 1.370(2) . ?
C10 H10 0.9920 . ?
C11 H11 0.9960 . ?
C13 C14 1.407(2) . ?
C14 C15 1.370(2) . ?
C14 H14 0.9576 . ?
C15 C16 1.397(3) . ?
C15 H15 0.9660 . ?
C16 C17 1.376(3) . ?
C16 H16 1.0297 . ?
C17 H17 1.0049 . ?
O3 H3A 0.7773 . ?
O3 H3B 0.7847 . ?
O3A H3B 1.1868 . ?
O3A H3C 1.0291 . ?
O3A H3D 1.1006 . ?

loop_
_geom_hbond_atom_site_label_D
_geom_hbond_atom_site_label_H
_geom_hbond_atom_site_label_A
_geom_hbond_distance_DH
_geom_hbond_distance_HA
_geom_hbond_distance_DA
_geom_hbond_angle_DHA
_geom_hbond_site_symmetry_A
N2 H2N O2 0.91 2.03 2.9277(17) 167.5 2_645
N3 H3N O3 0.92 1.99 2.8938(19) 170.1 .
N3 H3N O3A 0.92 2.37 3.172(9) 145.7 .
N5 H5N O2 0.89 2.04 2.8826(17) 158.8 2_645
N6 H6N N4 0.89 2.07 2.9537(18) 171.2 2_655
O3 H3A N7 0.78 2.01 2.7737(18) 166.1 3_776
O3A H3D N7 1.10 2.75 3.226(9) 105.6 3_776
